data_4502483
loop_
_publ_author_name
'Kundu, Nabanita'
'Audhya, Anandalok'
'Abtab, Sk Md Towsif'
'Ghosh, Sanjib'
'Tiekink, Edward R. T.'
'Chaudhury, Muktimoy'

_publ_section_title
;
 Anion-Controlled Assembly of Silver(I) Complexes of Multiring
 Heterocyclic Ligands: A Structural and Photophysical Study
;
_journal_issue 3
_journal_name_full 'Crystal Growth &amp; Design'
_journal_page_first 1269
_journal_paper_doi 10.1021/cg901288h
_journal_volume 10
_journal_year 2010
_chemical_formula_moiety 'C28 H19 Ag N4 O4 S2'
_chemical_formula_sum 'C28 H19 Ag N4 O4 S2'
_chemical_formula_weight 647.46
_chemical_name_systematic
; 
 ? 
;
_space_group_IT_number 2
_symmetry_cell_setting triclinic
_symmetry_space_group_name_Hall '-P 1'
_symmetry_space_group_name_H-M 'P -1'
_atom_sites_solution_hydrogens geom
_atom_sites_solution_primary direct
_atom_sites_solution_secondary difmap
_audit_creation_method SHELXL-97
_cell_angle_alpha 87.738(1)
_cell_angle_beta 85.342(1)
_cell_angle_gamma 83.904(1)
_cell_formula_units_Z 2
_cell_length_a 5.8280(4)
_cell_length_b 7.4235(5)
_cell_length_c 28.6613(17)
_cell_measurement_reflns_used 4219
_cell_measurement_temperature 223(2)
_cell_measurement_theta_max 29.8
_cell_measurement_theta_min 2.8
_cell_volume 1228.33(14)
_computing_cell_refinement 'SAINT (Bruker, 2000)'
_computing_data_collection 'SMART (Bruker, 2000)'
_computing_data_reduction SAINT
_computing_molecular_graphics 'ORTEPII (Johnson, 1976)'
_computing_publication_material 'SHELXL-97 (Sheldrick, 1997)'
_computing_structure_refinement 'SHELXL-97 (Sheldrick, 1997)'
_computing_structure_solution 'PATTY in DIRDIF92 (Beurskens et al., 1992)'
_diffrn_ambient_temperature 223(2)
_diffrn_measured_fraction_theta_full 0.996
_diffrn_measured_fraction_theta_max 0.996
_diffrn_measurement_device_type 'Bruker AXS SMART CCD'
_diffrn_measurement_method '\w scans'
_diffrn_radiation_monochromator graphite
_diffrn_radiation_source 'fine-focus sealed tube'
_diffrn_radiation_type MoK\a
_diffrn_radiation_wavelength 0.71069
_diffrn_reflns_av_R_equivalents 0.017
_diffrn_reflns_av_sigmaI/netI 0.031
_diffrn_reflns_limit_h_max 3
_diffrn_reflns_limit_h_min -7
_diffrn_reflns_limit_k_max 9
_diffrn_reflns_limit_k_min -9
_diffrn_reflns_limit_l_max 34
_diffrn_reflns_limit_l_min -37
_diffrn_reflns_number 8853
_diffrn_reflns_theta_full 27.5
_diffrn_reflns_theta_max 27.5
_diffrn_reflns_theta_min 0.7
_diffrn_standards_decay_% 0
_diffrn_standards_number 0
_exptl_absorpt_coefficient_mu 1.037
_exptl_absorpt_correction_T_max 1
_exptl_absorpt_correction_T_min 0.507
_exptl_absorpt_correction_type multi-scan
_exptl_absorpt_process_details 'SADABS (Bruker, 2000)'
_exptl_crystal_colour pale-yellow
_exptl_crystal_density_diffrn 1.751
_exptl_crystal_density_method 'not measured'
_exptl_crystal_description prism
_exptl_crystal_F_000 652
_exptl_crystal_size_max 0.20
_exptl_crystal_size_mid 0.13
_exptl_crystal_size_min 0.10
_refine_diff_density_max 0.86
_refine_diff_density_min -0.65
_refine_diff_density_rms 0.168
_refine_ls_extinction_method none
_refine_ls_goodness_of_fit_ref 1.14
_refine_ls_hydrogen_treatment constr
_refine_ls_matrix_type full
_refine_ls_number_parameters 355
_refine_ls_number_reflns 5634
_refine_ls_number_restraints 2
_refine_ls_restrained_S_all 1.14
_refine_ls_R_factor_all 0.048
_refine_ls_R_factor_gt 0.042
_refine_ls_shift/su_max 0.002
_refine_ls_shift/su_mean 0.000
_refine_ls_structure_factor_coef Fsqd
_refine_ls_weighting_details 'calc w=1/[\s^2^(Fo^2^)+(0.0646P)^2^+0.1544P] where P=(Fo^2^+2Fc^2^)/3'
_refine_ls_weighting_scheme calc
_refine_ls_wR_factor_gt 0.106
_refine_ls_wR_factor_ref 0.114
_reflns_number_gt 5082
_reflns_number_total 5634
_reflns_threshold_expression I>2\s(I)
_cod_data_source_file cg901288h_si_001.cif
_cod_data_source_block 2b
_cod_original_sg_symbol_Hall '-P 1  '
_cod_original_sg_symbol_H-M 'P -1  '
_cod_database_code 4502483

loop_
_symmetry_equiv_pos_as_xyz
'x, y, z'
'-x, -y, -z'

loop_
_atom_site_label
_atom_site_type_symbol
_atom_site_fract_x
_atom_site_fract_y
_atom_site_fract_z
_atom_site_U_iso_or_equiv
_atom_site_adp_type
_atom_site_occupancy
_atom_site_symmetry_multiplicity
_atom_site_calc_flag
_atom_site_refinement_flags
Ag Ag 0.03293(5) 0.00261(3) 0.747479(7) 0.04623(11) Uani 1 1 d .
S1 S 0.23845(10) 0.17168(8) 0.48917(2) 0.02873(14) Uani 1 1 d .
S2 S -0.23845(10) -0.17130(8) 1.00609(2) 0.02873(14) Uani 1 1 d .
O1 O 0.3207(4) -0.2899(3) 0.72694(7) 0.0442(5) Uani 1 1 d D
H1o H 0.3024 -0.3985 0.7342 0.066 Uiso 1 1 d D
O2 O 0.6248(4) -0.1371(3) 0.71507(9) 0.0615(7) Uani 1 1 d .
O3 O 0.4146(5) -0.8242(3) 0.79019(10) 0.0642(7) Uani 1 1 d .
O4 O 0.2360(4) -0.5885(3) 0.75479(9) 0.0532(6) Uani 1 1 d D
N1 N 0.0359(4) 0.1063(3) 0.67528(7) 0.0317(5) Uani 1 1 d .
N2 N -0.1783(3) 0.3159(3) 0.51240(7) 0.0250(4) Uani 1 1 d .
N3 N -0.0009(4) -0.0861(3) 0.82130(8) 0.0339(5) Uani 1 1 d .
N4 N 0.1836(3) -0.3093(3) 0.98480(7) 0.0247(4) Uani 1 1 d .
C1 C 0.2226(5) 0.0709(4) 0.64538(10) 0.0349(6) Uani 1 1 d .
H1 H 0.3599 0.0162 0.6572 0.042 Uiso 1 1 calc R
C2 C 0.2221(4) 0.1112(3) 0.59807(9) 0.0319(5) Uani 1 1 d .
H2 H 0.3568 0.0838 0.5782 0.038 Uiso 1 1 calc R
C3 C 0.0210(4) 0.1928(3) 0.57979(8) 0.0255(5) Uani 1 1 d .
C4 C -0.1720(4) 0.2313(3) 0.61088(9) 0.0304(5) Uani 1 1 d .
H4 H -0.3107 0.2878 0.6001 0.037 Uiso 1 1 calc R
C5 C -0.1583(5) 0.1858(4) 0.65775(9) 0.0337(6) Uani 1 1 d .
H5 H -0.2906 0.2115 0.6784 0.040 Uiso 1 1 calc R
C6 C 0.0062(4) 0.2348(3) 0.52960(8) 0.0243(5) Uani 1 1 d .
C7 C 0.0726(4) 0.2601(3) 0.44476(8) 0.0255(5) Uani 1 1 d .
C8 C 0.1301(5) 0.2634(3) 0.39641(9) 0.0322(5) Uani 1 1 d .
H8 H 0.2769 0.2159 0.3837 0.039 Uiso 1 1 calc R
C9 C -0.0371(5) 0.3392(4) 0.36805(9) 0.0331(6) Uani 1 1 d .
H9 H -0.0040 0.3420 0.3354 0.040 Uiso 1 1 calc R
C10 C -0.2557(5) 0.4121(4) 0.38686(9) 0.0329(5) Uani 1 1 d .
H10 H -0.3656 0.4632 0.3666 0.039 Uiso 1 1 calc R
C11 C -0.3123(4) 0.4101(3) 0.43479(9) 0.0283(5) Uani 1 1 d .
H11 H -0.4581 0.4605 0.4473 0.034 Uiso 1 1 calc R
C12 C -0.1461(4) 0.3309(3) 0.46404(8) 0.0236(4) Uani 1 1 d .
C13 C 0.1896(5) -0.1678(4) 0.84004(9) 0.0354(6) Uani 1 1 d .
H13 H 0.3252 -0.1924 0.8203 0.042 Uiso 1 1 calc R
C14 C 0.1945(4) -0.2169(3) 0.88688(9) 0.0312(5) Uani 1 1 d .
H14 H 0.3305 -0.2748 0.8985 0.037 Uiso 1 1 calc R
C15 C -0.0039(4) -0.1799(3) 0.91682(8) 0.0263(5) Uani 1 1 d .
C16 C -0.2000(4) -0.0953(3) 0.89732(9) 0.0312(5) Uani 1 1 d .
H16 H -0.3377 -0.0679 0.9163 0.037 Uiso 1 1 calc R
C17 C -0.1914(5) -0.0517(4) 0.85000(10) 0.0342(6) Uani 1 1 d .
H17 H -0.3258 0.0047 0.8374 0.041 Uiso 1 1 calc R
C18 C 0.0019(4) -0.2271(3) 0.96668(8) 0.0242(5) Uani 1 1 d .
C19 C 0.1422(4) -0.3310(3) 1.03296(8) 0.0242(5) Uani 1 1 d .
C20 C 0.3038(4) -0.4131(3) 1.06288(9) 0.0285(5) Uani 1 1 d .
H20 H 0.4526 -0.4598 1.0511 0.034 Uiso 1 1 calc R
C21 C 0.2372(5) -0.4233(4) 1.11042(9) 0.0325(5) Uani 1 1 d .
H21 H 0.3436 -0.4765 1.1312 0.039 Uiso 1 1 calc R
C22 C 0.0146(5) -0.3561(4) 1.12819(9) 0.0325(5) Uani 1 1 d .
H22 H -0.0254 -0.3655 1.1606 0.039 Uiso 1 1 calc R
C23 C -0.1463(4) -0.2765(3) 1.09910(9) 0.0307(5) Uani 1 1 d .
H23 H -0.2956 -0.2319 1.1110 0.037 Uiso 1 1 calc R
C24 C -0.0802(4) -0.2643(3) 1.05124(8) 0.0256(5) Uani 1 1 d .
C25 C 0.5363(5) -0.2731(4) 0.72913(9) 0.0361(6) Uani 1 1 d .
C26 C 0.6878(5) -0.4259(4) 0.74984(9) 0.0385(6) Uani 1 1 d .
H26 H 0.8424 -0.4030 0.7516 0.046 Uiso 1 1 calc R
C27 C 0.6392(5) -0.5901(4) 0.76625(9) 0.0360(6) Uani 1 1 d .
H27 H 0.7673 -0.6643 0.7766 0.043 Uiso 1 1 calc R
C28 C 0.4192(5) -0.6762(4) 0.77110(10) 0.0396(6) Uani 1 1 d .

loop_
_atom_site_aniso_label
_atom_site_aniso_U_11
_atom_site_aniso_U_22
_atom_site_aniso_U_33
_atom_site_aniso_U_23
_atom_site_aniso_U_13
_atom_site_aniso_U_12
Ag 0.06440(19) 0.04358(16) 0.02727(14) 0.00901(9) -0.00815(10) 0.01013(11)
S1 0.0231(3) 0.0307(3) 0.0314(3) 0.0012(2) -0.0031(2) 0.0017(2)
S2 0.0224(3) 0.0298(3) 0.0331(3) 0.0005(2) -0.0035(2) 0.0020(2)
O1 0.0369(11) 0.0458(11) 0.0480(12) 0.0089(9) -0.0122(9) 0.0072(9)
O2 0.0540(14) 0.0581(15) 0.0716(16) 0.0240(12) -0.0098(12) -0.0072(12)
O3 0.0553(15) 0.0550(15) 0.0809(18) 0.0263(13) -0.0140(13) -0.0031(12)
O4 0.0297(10) 0.0603(14) 0.0696(15) 0.0137(11) -0.0142(10) -0.0030(9)
N1 0.0385(12) 0.0302(11) 0.0274(10) 0.0025(8) -0.0106(9) -0.0032(9)
N2 0.0254(10) 0.0242(10) 0.0254(9) 0.0016(7) -0.0037(8) -0.0014(8)
N3 0.0371(12) 0.0345(11) 0.0307(11) 0.0041(9) -0.0099(9) -0.0023(9)
N4 0.0256(10) 0.0222(9) 0.0264(10) 0.0010(7) -0.0046(8) -0.0021(8)
C1 0.0318(13) 0.0364(14) 0.0375(14) 0.0077(11) -0.0136(11) -0.0027(11)
C2 0.0254(12) 0.0357(13) 0.0347(13) 0.0059(10) -0.0067(10) -0.0021(10)
C3 0.0281(11) 0.0221(11) 0.0274(11) 0.0024(9) -0.0068(9) -0.0046(9)
C4 0.0303(12) 0.0318(13) 0.0285(12) 0.0007(9) -0.0059(10) 0.0021(10)
C5 0.0395(14) 0.0320(13) 0.0283(12) 0.0009(10) -0.0057(11) 0.0031(11)
C6 0.0238(11) 0.0215(11) 0.0278(11) -0.0013(8) -0.0030(9) -0.0028(8)
C7 0.0235(11) 0.0230(11) 0.0303(12) -0.0007(9) -0.0033(9) -0.0040(9)
C8 0.0337(13) 0.0328(13) 0.0299(12) -0.0036(10) 0.0007(10) -0.0032(10)
C9 0.0403(14) 0.0371(14) 0.0227(11) -0.0006(10) -0.0015(10) -0.0089(11)
C10 0.0358(14) 0.0342(13) 0.0295(12) 0.0058(10) -0.0091(11) -0.0044(11)
C11 0.0266(11) 0.0284(12) 0.0295(12) 0.0016(9) -0.0034(10) -0.0016(9)
C12 0.0251(11) 0.0204(10) 0.0255(11) -0.0001(8) -0.0026(9) -0.0031(8)
C13 0.0340(13) 0.0433(15) 0.0277(12) 0.0020(10) -0.0045(10) 0.0025(11)
C14 0.0279(12) 0.0345(13) 0.0305(12) 0.0007(10) -0.0059(10) 0.0018(10)
C15 0.0284(12) 0.0216(11) 0.0296(12) 0.0016(9) -0.0067(10) -0.0037(9)
C16 0.0259(12) 0.0326(13) 0.0352(13) 0.0043(10) -0.0061(10) -0.0028(10)
C17 0.0318(13) 0.0328(13) 0.0395(14) 0.0046(10) -0.0155(11) -0.0024(10)
C18 0.0240(11) 0.0200(10) 0.0288(11) -0.0008(8) -0.0010(9) -0.0032(8)
C19 0.0256(11) 0.0215(11) 0.0257(11) -0.0007(8) -0.0030(9) -0.0032(9)
C20 0.0256(11) 0.0296(12) 0.0301(12) 0.0008(9) -0.0033(10) -0.0015(9)
C21 0.0354(13) 0.0331(13) 0.0292(12) 0.0029(10) -0.0067(10) -0.0031(10)
C22 0.0372(14) 0.0354(14) 0.0258(12) -0.0001(10) -0.0012(10) -0.0086(11)
C23 0.0288(12) 0.0303(13) 0.0328(13) -0.0042(10) 0.0013(10) -0.0037(10)
C24 0.0221(11) 0.0246(11) 0.0309(12) -0.0017(9) -0.0046(9) -0.0042(9)
C25 0.0389(14) 0.0420(15) 0.0258(12) 0.0030(10) -0.0038(11) 0.0031(12)
C26 0.0246(12) 0.0564(17) 0.0326(13) 0.0030(12) -0.0049(10) 0.0054(12)
C27 0.0280(13) 0.0490(16) 0.0296(12) 0.0000(11) -0.0090(10) 0.0069(11)
C28 0.0380(15) 0.0453(16) 0.0342(14) 0.0050(11) -0.0053(12) 0.0017(12)

loop_
_atom_type_symbol
_atom_type_description
_atom_type_scat_dispersion_real
_atom_type_scat_dispersion_imag
_atom_type_scat_source
C C 0.0033 0.0016 'International Tables Vol C Tables 4.2.6.8 and 6.1.1.4'
H H 0.0000 0.0000 'International Tables Vol C Tables 4.2.6.8 and 6.1.1.4'
Ag Ag -0.8971 1.1015 'International Tables Vol C Tables 4.2.6.8 and 6.1.1.4'
N N 0.0061 0.0033 'International Tables Vol C Tables 4.2.6.8 and 6.1.1.4'
O O 0.0106 0.0060 'International Tables Vol C Tables 4.2.6.8 and 6.1.1.4'
S S 0.1246 0.1234 'International Tables Vol C Tables 4.2.6.8 and 6.1.1.4'

loop_
_geom_angle_atom_site_label_1
_geom_angle_atom_site_label_2
_geom_angle_atom_site_label_3
_geom_angle
N1 Ag N3 174.67(8)
C7 S1 C6 88.97(11)
C24 S2 C18 89.15(11)
C25 O1 H1o 106.8
C1 N1 C5 117.7(2)
C1 N1 Ag 120.72(17)
C5 N1 Ag 120.99(18)
C6 N2 C12 110.4(2)
C17 N3 C13 117.6(2)
C17 N3 Ag 124.55(18)
C13 N3 Ag 117.64(18)
C18 N4 C19 110.4(2)
N1 C1 C2 122.8(2)
N1 C1 H1 118.6
C2 C1 H1 118.6
C1 C2 C3 119.6(2)
C1 C2 H2 120.2
C3 C2 H2 120.2
C4 C3 C2 117.6(2)
C4 C3 C6 119.9(2)
C2 C3 C6 122.5(2)
C5 C4 C3 119.4(2)
C5 C4 H4 120.3
C3 C4 H4 120.3
N1 C5 C4 122.9(3)
N1 C5 H5 118.5
C4 C5 H5 118.5
N2 C6 C3 123.0(2)
N2 C6 S1 116.10(18)
C3 C6 S1 120.90(18)
C8 C7 C12 121.7(2)
C8 C7 S1 128.81(19)
C12 C7 S1 109.44(18)
C9 C8 C7 117.4(2)
C9 C8 H8 121.3
C7 C8 H8 121.3
C8 C9 C10 121.5(2)
C8 C9 H9 119.3
C10 C9 H9 119.3
C11 C10 C9 121.2(2)
C11 C10 H10 119.4
C9 C10 H10 119.4
C10 C11 C12 118.1(2)
C10 C11 H11 121.0
C12 C11 H11 121.0
N2 C12 C11 124.8(2)
N2 C12 C7 115.1(2)
C11 C12 C7 120.1(2)
N3 C13 C14 123.0(3)
N3 C13 H13 118.5
C14 C13 H13 118.5
C13 C14 C15 119.4(2)
C13 C14 H14 120.3
C15 C14 H14 120.3
C16 C15 C14 117.4(2)
C16 C15 C18 122.9(2)
C14 C15 C18 119.7(2)
C17 C16 C15 119.7(2)
C17 C16 H16 120.2
C15 C16 H16 120.2
N3 C17 C16 123.0(2)
N3 C17 H17 118.5
C16 C17 H17 118.5
N4 C18 C15 123.0(2)
N4 C18 S2 115.84(18)
C15 C18 S2 121.18(18)
N4 C19 C20 124.6(2)
N4 C19 C24 115.3(2)
C20 C19 C24 120.1(2)
C21 C20 C19 117.9(2)
C21 C20 H20 121.1
C19 C20 H20 121.1
C20 C21 C22 121.4(3)
C20 C21 H21 119.3
C22 C21 H21 119.3
C23 C22 C21 121.2(2)
C23 C22 H22 119.4
C21 C22 H22 119.4
C22 C23 C24 117.7(2)
C22 C23 H23 121.1
C24 C23 H23 121.1
C23 C24 C19 121.7(2)
C23 C24 S2 129.06(19)
C19 C24 S2 109.28(18)
O2 C25 O1 122.9(3)
O2 C25 C26 118.0(3)
O1 C25 C26 119.0(3)
C27 C26 C25 130.5(3)
C27 C26 H26 114.7
C25 C26 H26 114.7
C26 C27 C28 131.6(2)
C26 C27 H27 114.2
C28 C27 H27 114.2
O3 C28 O4 121.9(3)
O3 C28 C27 119.6(3)
O4 C28 C27 118.5(3)

loop_
_geom_bond_atom_site_label_1
_geom_bond_atom_site_label_2
_geom_bond_distance
Ag N1 2.178(2)
Ag N3 2.191(2)
S1 C7 1.727(2)
S1 C6 1.746(2)
S2 C24 1.729(2)
S2 C18 1.751(2)
O1 C25 1.282(4)
O1 H1o 0.8401
O2 C25 1.221(4)
O3 C28 1.210(4)
O4 C28 1.301(3)
N1 C1 1.339(4)
N1 C5 1.345(3)
N2 C6 1.299(3)
N2 C12 1.385(3)
N3 C17 1.335(4)
N3 C13 1.348(3)
N4 C18 1.300(3)
N4 C19 1.388(3)
C1 C2 1.377(4)
C1 H1 0.9400
C2 C3 1.393(3)
C2 H2 0.9400
C3 C4 1.389(4)
C3 C6 1.467(3)
C4 C5 1.379(3)
C4 H4 0.9400
C5 H5 0.9400
C7 C8 1.399(3)
C7 C12 1.405(3)
C8 C9 1.379(4)
C8 H8 0.9400
C9 C10 1.404(4)
C9 H9 0.9400
C10 C11 1.387(4)
C10 H10 0.9400
C11 C12 1.399(3)
C11 H11 0.9400
C13 C14 1.379(4)
C13 H13 0.9400
C14 C15 1.392(4)
C14 H14 0.9400
C15 C16 1.392(3)
C15 C18 1.460(3)
C16 C17 1.380(4)
C16 H16 0.9400
C17 H17 0.9400
C19 C20 1.401(3)
C19 C24 1.404(3)
C20 C21 1.387(4)
C20 H20 0.9400
C21 C22 1.402(4)
C21 H21 0.9400
C22 C23 1.376(4)
C22 H22 0.9400
C23 C24 1.396(3)
C23 H23 0.9400
C25 C26 1.496(4)
C26 C27 1.339(4)
C26 H26 0.9400
C27 C28 1.487(4)
C27 H27 0.9400

loop_
_geom_torsion_atom_site_label_1
_geom_torsion_atom_site_label_2
_geom_torsion_atom_site_label_3
_geom_torsion_atom_site_label_4
_geom_torsion
N3 Ag N1 C1 172.1(7)
N3 Ag N1 C5 -17.0(9)
N1 Ag N3 C17 9.8(9)
N1 Ag N3 C13 -164.3(7)
C5 N1 C1 C2 -0.5(4)
Ag N1 C1 C2 170.7(2)
N1 C1 C2 C3 0.2(4)
C1 C2 C3 C4 0.5(4)
C1 C2 C3 C6 -178.2(2)
C2 C3 C4 C5 -0.9(4)
C6 C3 C4 C5 177.9(2)
C1 N1 C5 C4 0.1(4)
Ag N1 C5 C4 -171.0(2)
C3 C4 C5 N1 0.6(4)
C12 N2 C6 C3 -177.5(2)
C12 N2 C6 S1 0.9(2)
C4 C3 C6 N2 3.5(4)
C2 C3 C6 N2 -177.8(2)
C4 C3 C6 S1 -174.84(19)
C2 C3 C6 S1 3.9(3)
C7 S1 C6 N2 -0.59(19)
C7 S1 C6 C3 177.85(19)
C6 S1 C7 C8 -178.6(2)
C6 S1 C7 C12 0.05(18)
C12 C7 C8 C9 -0.1(4)
S1 C7 C8 C9 178.5(2)
C7 C8 C9 C10 0.7(4)
C8 C9 C10 C11 -0.3(4)
C9 C10 C11 C12 -0.8(4)
C6 N2 C12 C11 179.4(2)
C6 N2 C12 C7 -0.9(3)
C10 C11 C12 N2 -178.9(2)
C10 C11 C12 C7 1.5(3)
C8 C7 C12 N2 179.3(2)
S1 C7 C12 N2 0.5(3)
C8 C7 C12 C11 -1.1(3)
S1 C7 C12 C11 -179.86(18)
C17 N3 C13 C14 0.3(4)
Ag N3 C13 C14 174.8(2)
N3 C13 C14 C15 -0.7(4)
C13 C14 C15 C16 0.5(4)
C13 C14 C15 C18 -178.3(2)
C14 C15 C16 C17 0.0(4)
C18 C15 C16 C17 178.8(2)
C13 N3 C17 C16 0.3(4)
Ag N3 C17 C16 -173.90(19)
C15 C16 C17 N3 -0.4(4)
C19 N4 C18 C15 177.9(2)
C19 N4 C18 S2 -1.0(2)
C16 C15 C18 N4 178.6(2)
C14 C15 C18 N4 -2.6(4)
C16 C15 C18 S2 -2.5(3)
C14 C15 C18 S2 176.30(19)
C24 S2 C18 N4 0.73(19)
C24 S2 C18 C15 -178.2(2)
C18 N4 C19 C20 -179.4(2)
C18 N4 C19 C24 0.8(3)
N4 C19 C20 C21 179.4(2)
C24 C19 C20 C21 -0.8(3)
C19 C20 C21 C22 0.8(4)
C20 C21 C22 C23 -0.3(4)
C21 C22 C23 C24 -0.3(4)
C22 C23 C24 C19 0.2(4)
C22 C23 C24 S2 -179.3(2)
N4 C19 C24 C23 -179.9(2)
C20 C19 C24 C23 0.3(4)
N4 C19 C24 S2 -0.3(3)
C20 C19 C24 S2 179.92(18)
C18 S2 C24 C23 179.4(2)
C18 S2 C24 C19 -0.22(18)
O2 C25 C26 C27 -177.5(3)
O1 C25 C26 C27 2.6(5)
C25 C26 C27 C28 -2.2(5)
C26 C27 C28 O3 -174.9(3)
C26 C27 C28 O4 4.6(5)
